data_2005894
loop_
_publ_author_name
'Rowan, K. R.'
'Holt, E. M.'

_publ_section_title
;
 3,5-Dicarboxy-2,6-dimethyl-4-(3-nitrophenyl)pyridinium Nitrate
 Monohydrate
;
_journal_issue 1
_journal_name_full 'Acta Crystallographica Section C'
_journal_page_first 106
_journal_page_last 108
_journal_paper_doi 10.1107/S0108270196011821
_journal_volume 53
_journal_year 1997
_chemical_formula_iupac 'C15 H13 N2 O6 1+, N O3 1-, H2 O'
_chemical_formula_moiety 'C15 H15 N3 O10'
_chemical_formula_sum 'C15 H15 N3 O10'
_chemical_formula_weight 397.3
_chemical_name_systematic
;2,6-dimethyl-4-(3-nitrophenyl)pyridinium-3,5-dicarboxylate nitrate
 monohydrate
;
_space_group_IT_number 2
_symmetry_cell_setting triclinic
_symmetry_space_group_name_Hall '-P 1'
_symmetry_space_group_name_H-M 'P -1'
_cell_angle_alpha 70.12(1)
_cell_angle_beta 84.45(1)
_cell_angle_gamma 67.87(1)
_cell_formula_units_Z 2
_cell_length_a 8.813(1)
_cell_length_b 9.597(1)
_cell_length_c 12.805(2)
_cell_measurement_reflns_used 56
_cell_measurement_temperature 298
_cell_measurement_theta_max 12.48
_cell_measurement_theta_min 12.18
_cell_volume 942.8(2)
_computing_cell_refinement XSCANS
_computing_data_collection 'XSCANS (Siemens, 1991)'
_computing_data_reduction XSCANS
_computing_molecular_graphics 'XP (Siemens, 1990)'
_computing_structure_refinement SHELXS86
_computing_structure_solution 'SHELXS86 (Sheldrick, 1990)'
_diffrn_ambient_temperature 298
_diffrn_measurement_device 'Syntex P4 four-circle'
_diffrn_measurement_method \q/2\q
_diffrn_radiation_monochromator 'highly oriented graphite crystal'
_diffrn_radiation_source 'fine-focus sealed tube'
_diffrn_radiation_type MoK\a
_diffrn_radiation_wavelength 0.71073
_diffrn_reflns_av_R_equivalents 0.0208
_diffrn_reflns_limit_h_max 9
_diffrn_reflns_limit_h_min -9
_diffrn_reflns_limit_k_max 9
_diffrn_reflns_limit_k_min -9
_diffrn_reflns_limit_l_max 13
_diffrn_reflns_limit_l_min 0
_diffrn_reflns_number 3002
_diffrn_reflns_theta_max 22.5
_diffrn_reflns_theta_min 3.5
_diffrn_standards_decay_% 0.0001
_diffrn_standards_interval_time 97
_diffrn_standards_number 3
_exptl_absorpt_coefficient_mu 0.120
_exptl_absorpt_correction_type none
_exptl_crystal_colour colorless
_exptl_crystal_density_diffrn 1.399
_exptl_crystal_density_method 'not measured'
_exptl_crystal_description chunk
_exptl_crystal_F_000 412
_exptl_crystal_size_max 0.2
_exptl_crystal_size_mid 0.1
_exptl_crystal_size_min 0.1
_refine_diff_density_max 0.19
_refine_diff_density_min -0.19
_refine_ls_extinction_coef 0.0015(6)
_refine_ls_extinction_method 'SHELXS86 (Sheldrick, 1990)'
_refine_ls_goodness_of_fit_obs 1.19
_refine_ls_hydrogen_treatment noref
_refine_ls_matrix_type full
_refine_ls_number_parameters 267
_refine_ls_number_reflns 2426
_refine_ls_R_factor_obs .0460
_refine_ls_shift/esd_max 0.23
_refine_ls_structure_factor_coef F
_refine_ls_weighting_details 'w = 1/[\s^2^(F) + 0.0008F^2^]'
_refine_ls_weighting_scheme calc
_refine_ls_wR_factor_obs .0561
_reflns_number_observed 1314
_reflns_number_total 2416
_reflns_observed_criterion F>5\s(F)
_cod_data_source_file pa1241.cif
_cod_data_source_block holt1
_cod_depositor_comments
;
The following automatic conversions were performed:

'_refine_ls_weighting_scheme' value 'w = 1/[\s^2^(F) + 0.0008F^2^]'
was changed to 'calc'. New tag '_refine_ls_weighting_details' was
created. The value of the new tag was set to 'w = 1/[\s^2^(F) +
0.0008F^2^]'.

Automatic conversion script
Id: cif_fix_values 3143 2015-03-26 13:38:13Z robertas 
;
_cod_original_cell_volume 942.9(3)
_cod_database_code 2005894

loop_
_symmetry_equiv_pos_as_xyz
x,y,z
-x,-y,-z

loop_
_atom_site_aniso_label
_atom_site_aniso_U_11
_atom_site_aniso_U_22
_atom_site_aniso_U_33
_atom_site_aniso_U_12
_atom_site_aniso_U_13
_atom_site_aniso_U_23
N1 0.055(3) 0.047(2) 0.048(3) -0.016(2) -0.005(2) -0.019(2)
C2 0.048(3) 0.048(3) 0.053(3) -0.014(3) -0.004(3) -0.018(3)
C2' 0.093(5) 0.049(3) 0.069(4) -0.031(3) 0.009(3) -0.030(3)
C3 0.045(3) 0.041(3) 0.045(3) -0.010(2) -0.001(2) -0.016(2)
C3' 0.077(5) 0.042(3) 0.054(4) -0.022(3) -0.003(4) -0.018(3)
O3' 0.085(3) 0.109(3) 0.075(3) -0.045(3) 0.020(2) -0.025(2)
O3" 0.093(3) 0.070(2) 0.062(2) -0.028(2) -0.011(2) 0.000(2)
C4 0.046(3) 0.039(3) 0.047(3) -0.011(2) -0.003(2) -0.014(2)
C5 0.042(3) 0.038(3) 0.052(3) -0.013(2) -0.005(2) -0.014(2)
C5' 0.051(4) 0.048(3) 0.053(3) -0.014(3) -0.003(3) -0.012(3)
O5' 0.080(3) 0.061(2) 0.089(3) -0.037(2) -0.030(2) -0.011(2)
O5" 0.068(3) 0.044(2) 0.102(3) -0.019(2) -0.029(2) -0.001(2)
C6 0.044(3) 0.051(3) 0.050(3) -0.016(2) -0.004(2) -0.018(3)
C6' 0.068(4) 0.068(3) 0.045(3) -0.024(3) 0.001(3) -0.020(3)
C7 0.057(4) 0.041(3) 0.052(3) -0.019(3) 0.003(3) -0.019(2)
C8 0.067(4) 0.051(3) 0.051(3) -0.022(3) -0.007(3) -0.010(3)
C9 0.089(4) 0.064(4) 0.045(3) -0.037(3) -0.002(3) -0.021(3)
C10 0.106(5) 0.065(4) 0.066(4) -0.043(4) 0.021(4) -0.038(3)
C11 0.086(5) 0.059(3) 0.077(4) -0.020(3) 0.009(4) -0.037(3)
C12 0.070(4) 0.045(3) 0.068(3) -0.015(3) 0.000(3) -0.025(3)
N2 0.134(6) 0.106(4) 0.051(3) -0.056(4) -0.011(4) -0.024(3)
N3 0.076(5) 0.056(3) 0.054(3) -0.023(3) -0.004(3) -0.016(3)
O1 0.204(6) 0.173(5) 0.074(3) -0.064(4) -0.017(3) -0.066(3)
O2 0.218(7) 0.131(4) 0.111(4) 0.017(5) -0.098(5) -0.040(4)
O3 0.092(4) 0.089(3) 0.086(3) -0.028(3) 0.003(3) -0.058(3)
O4 0.105(4) 0.104(4) 0.110(4) -0.064(3) 0.026(3) -0.067(3)
O5 0.059(4) 0.050(2) 0.100(3) -0.013(2) -0.002(3) -0.011(2)
O6 0.150(4) 0.134(3) 0.050(2) -0.094(3) -0.007(2) -0.008(2)

loop_
_atom_site_label
_atom_site_fract_x
_atom_site_fract_y
_atom_site_fract_z
_atom_site_U_iso_or_equiv
_atom_site_thermal_displace_type
_atom_site_calc_flag
_atom_site_calc_attached_atom
N1 0.2679(4) 0.7166(4) 0.5522(3) 0.049(2) Uani d .
H1A 0.2870 0.6717 0.4807 0.080 Uiso calc R
C2 0.2498(5) 0.6383(5) 0.6613(4) 0.050(2) Uani d .
C2' 0.2588(7) 0.4669(5) 0.6896(4) 0.067(3) Uani d .
C3 0.2226(5) 0.7185(5) 0.7388(3) 0.045(2) Uani d .
H2'A 0.2790 0.4384 0.6232 0.080 Uiso calc R
H2'B 0.3465 0.3963 0.7434 0.080 Uiso calc R
H2'C 0.1573 0.4583 0.7195 0.080 Uiso calc R
H2'F 0.1985 0.4319 0.6353 0.050 Uiso calc R
H2'E 0.3737 0.3915 0.6384 0.050 Uiso calc R
H2'D 0.2240 0.4491 0.7700 0.050 Uiso calc R
C3' 0.1889(8) 0.6346(6) 0.8575(4) 0.057(3) Uani d .
O3' 0.0503(6) 0.6446(5) 0.8879(3) 0.089(2) Uani d .
O3" 0.3235(5) 0.5485(4) 0.9230(3) 0.080(2) Uani d .
H3"A 0.2898 0.4730 1.0163 0.050 Uiso calc R
C4 0.2151(5) 0.8789(5) 0.7036(4) 0.045(2) Uani d .
C5 0.2309(5) 0.9547(5) 0.5887(4) 0.044(2) Uani d .
C5' 0.2310(6) 1.1258(6) 0.5472(4) 0.053(3) Uani d .
O5' 0.3349(5) 1.1596(4) 0.5783(3) 0.075(2) Uani d .
O5" 0.1065(4) 1.2270(4) 0.4756(3) 0.076(2) Uani d .
H5"A 0.1161 1.3174 0.4511 0.080 Uiso calc R
C6 0.2575(5) 0.8737(5) 0.5118(4) 0.048(2) Uani d .
C6' 0.2793(6) 0.9421(6) 0.3884(3) 0.060(3) Uani d .
H6'A 0.2946 0.8637 0.3537 0.080 Uiso calc R
H6'B 0.1844 1.0348 0.3554 0.080 Uiso calc R
H6'C 0.3741 0.9711 0.3782 0.080 Uiso calc R
H6'E 0.2901 1.0729 0.3757 0.050 Uiso calc R
H6'D 0.2059 0.9351 0.3204 0.050 Uiso calc R
H6'F 0.3714 0.8704 0.3415 0.050 Uiso calc R
C7 0.1837(6) 0.9671(5) 0.7868(4) 0.049(2) Uani d .
C8 0.2869(6) 0.9062(5) 0.8820(4) 0.058(3) Uani d .
H8A 0.3810 0.8092 0.8947 0.080 Uiso calc R
C9 0.2510(7) 0.9899(6) 0.9580(4) 0.062(3) Uani d .
C10 0.1192(8) 1.1331(7) 0.9421(5) 0.072(3) Uani d .
H10A 0.0980 1.1885 0.9949 0.080 Uiso calc R
C11 0.0168(7) 1.1931(6) 0.8474(5) 0.072(3) Uani d .
H11A -0.0757 1.2912 0.8352 0.080 Uiso calc R
C12 0.0483(6) 1.1132(5) 0.7700(4) 0.061(3) Uani d .
H12A -0.0220 1.1567 0.7050 0.080 Uiso calc R
N2 0.3609(9) 0.9206(8) 1.0593(4) 0.093(4) Uani d .
N3 0.2988(8) 0.4817(5) 0.3740(4) 0.063(3) Uani d .
O1 0.3279(7) 0.9918(7) 1.1268(4) 0.143(4) Uani d .
O2 0.4768(9) 0.7994(8) 1.0727(4) 0.171(4) Uani d .
O3 0.3711(7) 0.3783(5) 0.3268(3) 0.083(3) Uani d .
O4 0.3754(5) 0.5554(5) 0.3960(4) 0.091(3) Uani d .
O5 0.1501(6) 0.5092(4) 0.4036(3) 0.075(2) Uani d .
O6 0.2617(5) 0.3902(5) 1.1216(3) 0.104(3) Uani d .
H6A 0.2928 0.3897 1.2009 0.050 Uiso calc R
H6B 0.1592 0.3553 1.1392 0.050 Uiso calc R
O7 0.255(11) 0.398(8) 0.324(6) 0.05(2) Uani d .
O8 0.310(10) 0.616(9) 0.281(7) 0.10(4) Uani d .
O9 0.324(8) 0.464(7) 0.463(6) 0.05(2) Uani d .

loop_
_atom_type_symbol
_atom_type_scat_dispersion_real
_atom_type_scat_dispersion_imag
_atom_type_scat_source
C 0.0 0.0 'International Tables Vol C Tables 4.2.6.8 and 6.1.1.4'
H 0.0 0.0 'International Tables Vol C Tables 4.2.6.8 and 6.1.1.4'
N 0.0 0.0 'International Tables Vol C Tables 4.2.6.8 and 6.1.1.4'
O 0.0 0.0 'International Tables Vol C Tables 4.2.6.8 and 6.1.1.4'

loop_
_geom_angle_atom_site_label_1
_geom_angle_atom_site_label_2
_geom_angle_atom_site_label_3
_geom_angle
_geom_angle_publ_flag
C2 N1 C6 124.0(5) no
N1 C2 C2' 116.5(5) no
N1 C2 C3 119.0(4) no
C2' C2 C3 124.4(4) no
C2 C3 C3' 118.2(4) no
C2 C3 C4 120.0(4) no
C3' C3 C4 121.6(5) no
C3 C3' O3' 122.2(5) no
C3 C3' O3" 113.7(5) no
O3' C3' O3" 124.1(5) no
C3 C4 C5 118.2(5) no
C3 C4 C7 120.3(4) no
C5 C4 C7 121.5(4) no
C4 C5 C5' 120.1(5) no
C4 C5 C6 121.4(4) no
C5' C5 C6 118.4(4) no
C5 C5' O5' 122.3(4) no
C5 C5' O5" 112.0(5) no
O5' C5' O5" 125.7(5) no
N1 C6 C5 117.4(4) no
N1 C6 C6' 117.0(5) no
C5 C6 C6' 125.6(5) no
C4 C7 C8 121.0(4) no
C4 C7 C12 120.4(4) no
C8 C7 C12 118.6(5) no
C7 C8 C9 119.1(4) no
C8 C9 C10 122.7(5) no
C8 C9 N2 117.8(5) no
C10 C9 N2 119.5(6) no
C9 C10 C11 118.1(6) no
C10 C11 C12 120.9(5) no
C7 C12 C11 120.7(5) no
C9 N2 O1 117.9(5) no
C9 N2 O2 120.2(7) no
O1 N2 O2 121.9(6) no
O3 N3 O4 119.7(6) no
O3 N3 O5 121.7(7) no
O4 N3 O5 118.6(5) no
O9 N3 O8 123(6) no
O9 N3 O7 134(5) no
O8 N3 O7 103(5) no

loop_
_geom_bond_atom_site_label_1
_geom_bond_atom_site_label_2
_geom_bond_distance
_geom_bond_publ_flag
N1 C2 1.370(6) yes
N1 C6 1.387(6) yes
C2 C2' 1.532(7) yes
C2 C3 1.403(8) yes
C3 C3' 1.519(6) yes
C3 C4 1.426(7) yes
C3' O3' 1.225(9) yes
C3' O3" 1.333(7) yes
C4 C5 1.422(6) yes
C4 C7 1.518(8) yes
C5 C5' 1.545(7) yes
C5 C6 1.403(8) yes
C5' O5' 1.217(8) yes
C5' O5" 1.333(5) yes
C6 C6' 1.515(6) yes
C7 C8 1.409(7) yes
C7 C12 1.421(6) yes
C8 C9 1.405(8) yes
C9 C10 1.390(7) yes
C9 N2 1.495(8) yes
C10 C11 1.400(9) yes
C11 C12 1.396(9) yes
N2 O1 1.225(9) yes
N2 O2 1.195(8) yes
N3 O3 1.270(7) no
N3 O4 1.252(9) no
N3 O5 1.282(8) no
N3 O9 1.13(8) no
N3 O8 1.45(8) no
N3 O7 1.35(10) no
